data_7112580
loop_
_publ_author_name
'Saiai, Aroonchai'
'Bielig, Harald'
'Velder, Janna'
'Neud\"orfl, J\"org-Martin'
'Menning, Maureen'
'Kufer, Thomas A.'
'Schmalz, Hans-G\"unther'

_publ_section_title
;
 Hydrophenalene--Cr(CO)3 complexes as anti-inflammatory agents based on
 specific inhibition of NOD2 signalling: a SAR study
;
_journal_issue 11
_journal_name_full MedChemComm
_journal_page_first 1377
_journal_paper_doi 10.1039/c2md20221b
_journal_volume 3
_journal_year 2012
_chemical_formula_moiety 'C30 H34 Cr O5'
_chemical_formula_sum 'C30 H34 Cr O5'
_chemical_formula_weight 526.57
_chemical_name_systematic
;
?
;
_space_group_IT_number 2
_symmetry_cell_setting triclinic
_symmetry_space_group_name_Hall '-P 1'
_symmetry_space_group_name_H-M 'P -1'
_atom_sites_solution_hydrogens geom
_atom_sites_solution_primary direct
_atom_sites_solution_secondary difmap
_audit_creation_method SHELXL-97
_cell_angle_alpha 90.023(3)
_cell_angle_beta 106.008(4)
_cell_angle_gamma 104.171(5)
_cell_formula_units_Z 2
_cell_length_a 8.9498(5)
_cell_length_b 11.2208(9)
_cell_length_c 13.8926(11)
_cell_measurement_reflns_used 7661
_cell_measurement_temperature 100(2)
_cell_measurement_theta_max 27.00
_cell_measurement_theta_min 1.53
_cell_volume 1296.78(17)
_computing_cell_refinement 'Nonius DENZO (Otwinowski, Minor 1997)'
_computing_data_collection 'Nonius COLLECT'
_computing_data_reduction 'Nonius DENZO (Otwinowski, Minor 1997)'
_computing_molecular_graphics 'SCHAKAL99 (E. Keller 1999)'
_computing_publication_material 'PLATON (A. L. Spek 1980-2004)'
_computing_structure_refinement 'SHELXL-97 (Sheldrick, 1997)'
_computing_structure_solution 'SHELXS-97 (Sheldrick, 1997)'
_diffrn_ambient_temperature 100(2)
_diffrn_measured_fraction_theta_full 0.964
_diffrn_measured_fraction_theta_max 0.964
_diffrn_measurement_device_type 'Nonius KappaCCD'
_diffrn_measurement_method Phi/Omega-Scans
_diffrn_radiation_monochromator graphite
_diffrn_radiation_source 'fine-focus sealed tube'
_diffrn_radiation_type MoK\a
_diffrn_radiation_wavelength 0.71073
_diffrn_reflns_av_R_equivalents 0.0367
_diffrn_reflns_av_sigmaI/netI 0.0847
_diffrn_reflns_limit_h_max 11
_diffrn_reflns_limit_h_min -11
_diffrn_reflns_limit_k_max 14
_diffrn_reflns_limit_k_min -13
_diffrn_reflns_limit_l_max 17
_diffrn_reflns_limit_l_min -17
_diffrn_reflns_number 7661
_diffrn_reflns_theta_full 27.00
_diffrn_reflns_theta_max 27.00
_diffrn_reflns_theta_min 1.53
_exptl_absorpt_coefficient_mu 0.479
_exptl_absorpt_correction_type none
_exptl_crystal_colour yellow
_exptl_crystal_density_diffrn 1.349
_exptl_crystal_density_method 'not measured'
_exptl_crystal_description platelet
_exptl_crystal_F_000 556
_exptl_crystal_size_max .25
_exptl_crystal_size_mid .2
_exptl_crystal_size_min .03
_refine_diff_density_max 0.379
_refine_diff_density_min -0.487
_refine_diff_density_rms 0.079
_refine_ls_extinction_method none
_refine_ls_goodness_of_fit_ref 0.979
_refine_ls_hydrogen_treatment constr
_refine_ls_matrix_type full
_refine_ls_number_parameters 329
_refine_ls_number_reflns 5462
_refine_ls_number_restraints 0
_refine_ls_restrained_S_all 0.979
_refine_ls_R_factor_all 0.0735
_refine_ls_R_factor_gt 0.0415
_refine_ls_shift/su_max 0.000
_refine_ls_shift/su_mean 0.000
_refine_ls_structure_factor_coef Fsqd
_refine_ls_weighting_details 'calc w=1/[\s^2^(Fo^2^)+(0.0556P)^2^+0.0000P] where P=(Fo^2^+2Fc^2^)/3'
_refine_ls_weighting_scheme calc
_refine_ls_wR_factor_gt 0.0976
_refine_ls_wR_factor_ref 0.1162
_reflns_number_gt 3772
_reflns_number_total 5462
_reflns_threshold_expression >2sigma(I)
_cod_data_source_file c2md20221b.txt
_cod_data_source_block asch126
_cod_original_cell_volume 1296.78(16)
_cod_original_sg_symbol_H-M P-1
_cod_database_code 7112580

loop_
_symmetry_equiv_pos_as_xyz
'x, y, z'
'-x, -y, -z'

loop_
_atom_site_label
_atom_site_type_symbol
_atom_site_fract_x
_atom_site_fract_y
_atom_site_fract_z
_atom_site_U_iso_or_equiv
_atom_site_adp_type
_atom_site_occupancy
_atom_site_symmetry_multiplicity
_atom_site_calc_flag
_atom_site_refinement_flags
Cr1 Cr 0.49788(4) -0.07513(3) 0.25167(3) 0.01757(13) Uani 1 1 d .
O1 O 0.2038(2) -0.10225(16) 0.32182(14) 0.0312(5) Uani 1 1 d .
O2 O 0.4338(2) 0.16993(16) 0.19777(13) 0.0305(4) Uani 1 1 d .
O3 O 0.2727(2) -0.19169(18) 0.05381(14) 0.0393(5) Uani 1 1 d .
O4 O 0.77641(18) 0.21785(14) 0.38876(12) 0.0189(4) Uani 1 1 d .
O5 O 0.56477(18) -0.22933(14) 0.45704(12) 0.0204(4) Uani 1 1 d .
C1 C 0.3199(3) -0.0956(2) 0.29695(18) 0.0222(6) Uani 1 1 d .
C2 C 0.4618(3) 0.0756(2) 0.21748(18) 0.0221(6) Uani 1 1 d .
C3 C 0.3608(3) -0.1452(2) 0.1293(2) 0.0260(6) Uani 1 1 d .
C4 C 0.7566(3) 0.0189(2) 0.31904(17) 0.0166(5) Uani 1 1 d .
C5 C 0.7423(3) -0.0514(2) 0.23051(17) 0.0179(5) Uani 1 1 d .
C6 C 0.6682(3) -0.1797(2) 0.22191(17) 0.0186(5) Uani 1 1 d .
C7 C 0.6050(3) -0.2334(2) 0.29913(17) 0.0177(5) Uani 1 1 d .
H7 H 0.5496 -0.3182 0.2910 0.021 Uiso 1 1 calc R
C8 C 0.6224(3) -0.1646(2) 0.38674(18) 0.0174(5) Uani 1 1 d .
C9 C 0.6958(3) -0.0371(2) 0.39637(17) 0.0169(5) Uani 1 1 d .
H9 H 0.7046 0.0112 0.4548 0.020 Uiso 1 1 calc R
C10 C 0.5509(3) -0.1623(2) 0.54050(18) 0.0232(6) Uani 1 1 d .
H10A H 0.6579 -0.1155 0.5802 0.035 Uiso 1 1 calc R
H10B H 0.5014 -0.2201 0.5825 0.035 Uiso 1 1 calc R
H10C H 0.4838 -0.1054 0.5158 0.035 Uiso 1 1 calc R
C11 C 0.6620(3) -0.2654(2) 0.13578(18) 0.0216(6) Uani 1 1 d .
H11 H 0.5522 -0.3230 0.1134 0.026 Uiso 1 1 calc R
C12 C 0.6948(3) -0.1956(2) 0.04599(18) 0.0255(6) Uani 1 1 d .
H12A H 0.7176 -0.2513 -0.0003 0.031 Uiso 1 1 calc R
H12B H 0.5976 -0.1698 0.0091 0.031 Uiso 1 1 calc R
C13 C 0.8364(3) -0.0823(2) 0.07880(19) 0.0267(6) Uani 1 1 d .
H13A H 0.9331 -0.1072 0.1177 0.032 Uiso 1 1 calc R
H13B H 0.8596 -0.0431 0.0189 0.032 Uiso 1 1 calc R
C14 C 0.7983(3) 0.0097(2) 0.14306(18) 0.0226(6) Uani 1 1 d .
H14 H 0.7056 0.0371 0.0992 0.027 Uiso 1 1 calc R
C15 C 0.9348(3) 0.1254(2) 0.18112(19) 0.0260(6) Uani 1 1 d .
H15A H 0.9608 0.1689 0.1235 0.031 Uiso 1 1 calc R
H15B H 1.0320 0.1024 0.2216 0.031 Uiso 1 1 calc R
C16 C 0.8845(3) 0.2101(2) 0.24521(18) 0.0233(6) Uani 1 1 d .
H16A H 0.7837 0.2285 0.2054 0.028 Uiso 1 1 calc R
H16B H 0.9686 0.2888 0.2635 0.028 Uiso 1 1 calc R
C17 C 0.8589(3) 0.1525(2) 0.34094(18) 0.0185(5) Uani 1 1 d .
C18 C 0.8447(3) 0.3492(2) 0.40502(19) 0.0237(6) Uani 1 1 d .
H18A H 0.7990 0.3899 0.3447 0.028 Uiso 1 1 calc R
H18B H 0.9624 0.3676 0.4165 0.028 Uiso 1 1 calc R
C19 C 0.8087(3) 0.3983(2) 0.49440(19) 0.0220(6) Uani 1 1 d .
C20 C 0.8673(3) 0.3601(2) 0.58899(19) 0.0247(6) Uani 1 1 d .
H20 H 0.9274 0.3000 0.5966 0.030 Uiso 1 1 calc R
C21 C 0.8400(3) 0.4080(2) 0.6729(2) 0.0270(6) Uani 1 1 d .
H21 H 0.8805 0.3792 0.7368 0.032 Uiso 1 1 calc R
C22 C 0.7543(3) 0.4973(2) 0.6651(2) 0.0260(6) Uani 1 1 d .
C23 C 0.6961(3) 0.5356(2) 0.5698(2) 0.0272(6) Uani 1 1 d .
H23 H 0.6369 0.5963 0.5621 0.033 Uiso 1 1 calc R
C24 C 0.7225(3) 0.4871(2) 0.4858(2) 0.0256(6) Uani 1 1 d .
H24 H 0.6812 0.5151 0.4217 0.031 Uiso 1 1 calc R
C25 C 0.7262(3) 0.5499(3) 0.7568(2) 0.0378(7) Uani 1 1 d .
H25A H 0.6710 0.4829 0.7897 0.057 Uiso 1 1 calc R
H25B H 0.6598 0.6082 0.7366 0.057 Uiso 1 1 calc R
H25C H 0.8297 0.5925 0.8037 0.057 Uiso 1 1 calc R
C26 C 1.0191(3) 0.1466(2) 0.41589(19) 0.0247(6) Uani 1 1 d .
H26A H 1.0960 0.2275 0.4250 0.037 Uiso 1 1 calc R
H26B H 1.0622 0.0852 0.3899 0.037 Uiso 1 1 calc R
H26C H 1.0011 0.1233 0.4805 0.037 Uiso 1 1 calc R
C27 C 0.7856(3) -0.3421(2) 0.17660(19) 0.0239(6) Uani 1 1 d .
H27A H 0.8951 -0.2891 0.1848 0.029 Uiso 1 1 calc R
H27B H 0.7785 -0.3675 0.2438 0.029 Uiso 1 1 calc R
C28 C 0.7614(3) -0.4554(2) 0.11013(19) 0.0265(6) Uani 1 1 d .
C29 C 0.6231(3) -0.5608(2) 0.1120(2) 0.0317(7) Uani 1 1 d .
H29A H 0.6230 -0.6316 0.0706 0.048 Uiso 1 1 calc R
H29B H 0.5223 -0.5366 0.0854 0.048 Uiso 1 1 calc R
H29C H 0.6334 -0.5833 0.1813 0.048 Uiso 1 1 calc R
C30 C 0.8576(3) -0.4605(3) 0.0533(2) 0.0429(8) Uani 1 1 d .
H30A H 0.8395 -0.5330 0.0119 0.052 Uiso 1 1 calc R
H30B H 0.9444 -0.3916 0.0541 0.052 Uiso 1 1 calc R

loop_
_atom_site_aniso_label
_atom_site_aniso_U_11
_atom_site_aniso_U_22
_atom_site_aniso_U_33
_atom_site_aniso_U_23
_atom_site_aniso_U_13
_atom_site_aniso_U_12
Cr1 0.0169(2) 0.0163(2) 0.0181(2) -0.00136(16) 0.00415(15) 0.00260(16)
O1 0.0233(10) 0.0305(11) 0.0432(12) 0.0024(9) 0.0153(9) 0.0062(8)
O2 0.0371(11) 0.0223(10) 0.0328(11) 0.0069(9) 0.0083(8) 0.0107(9)
O3 0.0389(11) 0.0395(12) 0.0284(12) -0.0104(10) -0.0075(9) 0.0087(9)
O4 0.0196(8) 0.0130(9) 0.0237(10) -0.0036(7) 0.0088(7) 0.0005(7)
O5 0.0274(9) 0.0161(9) 0.0184(9) 0.0023(7) 0.0090(7) 0.0037(7)
C1 0.0242(14) 0.0173(13) 0.0216(14) 0.0019(11) 0.0025(11) 0.0037(11)
C2 0.0209(13) 0.0260(15) 0.0177(13) -0.0011(12) 0.0058(10) 0.0024(11)
C3 0.0278(14) 0.0238(15) 0.0286(16) 0.0003(12) 0.0088(12) 0.0096(12)
C4 0.0129(11) 0.0145(13) 0.0205(13) -0.0005(10) 0.0023(9) 0.0031(9)
C5 0.0161(12) 0.0193(13) 0.0177(13) 0.0003(10) 0.0041(10) 0.0041(10)
C6 0.0169(12) 0.0200(13) 0.0186(13) -0.0001(10) 0.0029(10) 0.0065(10)
C7 0.0185(12) 0.0138(12) 0.0199(13) 0.0000(10) 0.0053(10) 0.0025(10)
C8 0.0143(12) 0.0198(13) 0.0191(13) 0.0024(10) 0.0056(9) 0.0055(10)
C9 0.0167(12) 0.0179(13) 0.0157(13) -0.0032(10) 0.0042(9) 0.0043(10)
C10 0.0258(13) 0.0217(14) 0.0255(15) 0.0003(11) 0.0127(11) 0.0059(11)
C11 0.0231(13) 0.0199(13) 0.0201(14) -0.0041(11) 0.0044(10) 0.0044(11)
C12 0.0322(14) 0.0253(15) 0.0199(14) -0.0039(11) 0.0094(11) 0.0066(12)
C13 0.0293(14) 0.0311(16) 0.0223(15) 0.0007(12) 0.0132(11) 0.0058(12)
C14 0.0248(13) 0.0228(14) 0.0200(14) -0.0002(11) 0.0092(11) 0.0027(11)
C15 0.0234(13) 0.0269(15) 0.0278(15) 0.0000(12) 0.0115(11) 0.0019(11)
C16 0.0219(13) 0.0185(14) 0.0279(15) 0.0005(11) 0.0093(11) -0.0002(11)
C17 0.0171(12) 0.0163(13) 0.0216(14) -0.0006(10) 0.0056(10) 0.0032(10)
C18 0.0274(14) 0.0162(13) 0.0257(15) 0.0002(11) 0.0077(11) 0.0019(11)
C19 0.0211(13) 0.0138(13) 0.0275(15) -0.0033(11) 0.0056(11) -0.0008(10)
C20 0.0225(13) 0.0209(14) 0.0302(16) -0.0008(12) 0.0059(11) 0.0061(11)
C21 0.0247(14) 0.0282(15) 0.0252(15) -0.0013(12) 0.0056(11) 0.0032(12)
C22 0.0197(13) 0.0180(13) 0.0387(17) -0.0067(12) 0.0126(12) -0.0032(11)
C23 0.0213(13) 0.0164(13) 0.0437(18) -0.0040(12) 0.0113(12) 0.0019(11)
C24 0.0226(13) 0.0179(14) 0.0321(16) 0.0002(12) 0.0052(11) 0.0005(11)
C25 0.0375(16) 0.0305(16) 0.0466(19) -0.0123(14) 0.0224(14) -0.0010(13)
C26 0.0193(13) 0.0190(14) 0.0308(15) -0.0013(11) 0.0030(11) 0.0000(11)
C27 0.0227(13) 0.0250(15) 0.0227(14) -0.0048(12) 0.0042(11) 0.0065(11)
C28 0.0267(14) 0.0276(15) 0.0241(15) -0.0046(12) 0.0010(11) 0.0119(12)
C29 0.0385(16) 0.0248(15) 0.0279(16) -0.0048(12) 0.0027(12) 0.0087(13)
C30 0.0384(17) 0.051(2) 0.044(2) -0.0130(16) 0.0143(14) 0.0165(15)

loop_
_atom_type_symbol
_atom_type_description
_atom_type_scat_dispersion_real
_atom_type_scat_dispersion_imag
_atom_type_scat_source
C C 0.0033 0.0016 'International Tables Vol C Tables 4.2.6.8 and 6.1.1.4'
H H 0.0000 0.0000 'International Tables Vol C Tables 4.2.6.8 and 6.1.1.4'
Cr Cr 0.3209 0.6236 'International Tables Vol C Tables 4.2.6.8 and 6.1.1.4'
O O 0.0106 0.0060 'International Tables Vol C Tables 4.2.6.8 and 6.1.1.4'

loop_
_geom_angle_atom_site_label_1
_geom_angle_atom_site_label_2
_geom_angle_atom_site_label_3
_geom_angle
C1 Cr1 C2 84.62(11)
C1 Cr1 C3 87.33(11)
C2 Cr1 C3 89.87(11)
C1 Cr1 C4 133.16(10)
C2 Cr1 C4 88.57(9)
C3 Cr1 C4 139.05(10)
C1 Cr1 C7 107.32(10)
C2 Cr1 C7 165.87(9)
C3 Cr1 C7 98.07(10)
C4 Cr1 C7 77.76(8)
C1 Cr1 C5 167.92(10)
C2 Cr1 C5 100.37(10)
C3 Cr1 C5 103.58(9)
C4 Cr1 C5 37.04(8)
C7 Cr1 C5 66.47(9)
C1 Cr1 C9 101.42(9)
C2 Cr1 C9 105.43(10)
C3 Cr1 C9 162.91(10)
C4 Cr1 C9 36.90(8)
C7 Cr1 C9 65.42(8)
C5 Cr1 C9 66.70(8)
C1 Cr1 C6 141.48(10)
C2 Cr1 C6 133.27(10)
C3 Cr1 C6 86.28(9)
C4 Cr1 C6 65.95(8)
C7 Cr1 C6 36.73(8)
C5 Cr1 C6 36.82(8)
C9 Cr1 C6 77.71(8)
C1 Cr1 C8 90.84(9)
C2 Cr1 C8 139.56(10)
C3 Cr1 C8 130.13(10)
C4 Cr1 C8 65.82(8)
C7 Cr1 C8 35.97(8)
C5 Cr1 C8 78.20(8)
C9 Cr1 C8 36.37(8)
C6 Cr1 C8 65.43(8)
C17 O4 C18 114.88(16)
C8 O5 C10 118.27(18)
O1 C1 Cr1 175.4(2)
O2 C2 Cr1 177.2(2)
O3 C3 Cr1 178.2(2)
C9 C4 C5 120.8(2)
C9 C4 C17 117.4(2)
C5 C4 C17 121.2(2)
C9 C4 Cr1 72.14(13)
C5 C4 Cr1 71.94(12)
C17 C4 Cr1 136.26(16)
C4 C5 C6 118.6(2)
C4 C5 C14 121.4(2)
C6 C5 C14 120.0(2)
C4 C5 Cr1 71.02(12)
C6 C5 Cr1 72.27(13)
C14 C5 Cr1 125.72(16)
C7 C6 C5 119.7(2)
C7 C6 C11 117.3(2)
C5 C6 C11 122.9(2)
C7 C6 Cr1 70.80(13)
C5 C6 Cr1 70.91(13)
C11 C6 Cr1 134.06(16)
C8 C7 C6 121.4(2)
C8 C7 Cr1 73.50(14)
C6 C7 Cr1 72.47(14)
C8 C7 H7 119.3
C6 C7 H7 119.3
Cr1 C7 H7 126.7
O5 C8 C7 115.2(2)
O5 C8 C9 125.4(2)
C7 C8 C9 119.4(2)
O5 C8 Cr1 131.08(15)
C7 C8 Cr1 70.53(14)
C9 C8 Cr1 70.64(14)
C8 C9 C4 120.0(2)
C8 C9 Cr1 72.99(13)
C4 C9 Cr1 70.96(13)
C8 C9 H9 120.0
C4 C9 H9 120.0
Cr1 C9 H9 128.2
O5 C10 H10A 109.5
O5 C10 H10B 109.5
H10A C10 H10B 109.5
O5 C10 H10C 109.5
H10A C10 H10C 109.5
H10B C10 H10C 109.5
C6 C11 C12 112.3(2)
C6 C11 C27 107.60(19)
C12 C11 C27 111.6(2)
C6 C11 H11 108.4
C12 C11 H11 108.4
C27 C11 H11 108.4
C13 C12 C11 111.7(2)
C13 C12 H12A 109.3
C11 C12 H12A 109.3
C13 C12 H12B 109.3
C11 C12 H12B 109.3
H12A C12 H12B 107.9
C14 C13 C12 110.2(2)
C14 C13 H13A 109.6
C12 C13 H13A 109.6
C14 C13 H13B 109.6
C12 C13 H13B 109.6
H13A C13 H13B 108.1
C13 C14 C15 114.0(2)
C13 C14 C5 111.4(2)
C15 C14 C5 110.8(2)
C13 C14 H14 106.7
C15 C14 H14 106.7
C5 C14 H14 106.7
C14 C15 C16 109.57(19)
C14 C15 H15A 109.8
C16 C15 H15A 109.8
C14 C15 H15B 109.8
C16 C15 H15B 109.8
H15A C15 H15B 108.2
C15 C16 C17 112.1(2)
C15 C16 H16A 109.2
C17 C16 H16A 109.2
C15 C16 H16B 109.2
C17 C16 H16B 109.2
H16A C16 H16B 107.9
O4 C17 C16 111.86(19)
O4 C17 C4 106.54(17)
C16 C17 C4 111.59(19)
O4 C17 C26 109.46(19)
C16 C17 C26 111.50(19)
C4 C17 C26 105.6(2)
O4 C18 C19 109.99(19)
O4 C18 H18A 109.7
C19 C18 H18A 109.7
O4 C18 H18B 109.7
C19 C18 H18B 109.7
H18A C18 H18B 108.2
C20 C19 C24 118.0(2)
C20 C19 C18 120.6(2)
C24 C19 C18 121.3(2)
C19 C20 C21 121.3(2)
C19 C20 H20 119.4
C21 C20 H20 119.4
C20 C21 C22 121.1(3)
C20 C21 H21 119.4
C22 C21 H21 119.4
C21 C22 C23 117.3(2)
C21 C22 C25 120.9(3)
C23 C22 C25 121.8(2)
C24 C23 C22 121.6(2)
C24 C23 H23 119.2
C22 C23 H23 119.2
C19 C24 C23 120.7(3)
C19 C24 H24 119.7
C23 C24 H24 119.7
C22 C25 H25A 109.5
C22 C25 H25B 109.5
H25A C25 H25B 109.5
C22 C25 H25C 109.5
H25A C25 H25C 109.5
H25B C25 H25C 109.5
C17 C26 H26A 109.5
C17 C26 H26B 109.5
H26A C26 H26B 109.5
C17 C26 H26C 109.5
H26A C26 H26C 109.5
H26B C26 H26C 109.5
C28 C27 C11 113.9(2)
C28 C27 H27A 108.8
C11 C27 H27A 108.8
C28 C27 H27B 108.8
C11 C27 H27B 108.8
H27A C27 H27B 107.7
C30 C28 C29 122.4(2)
C30 C28 C27 121.7(3)
C29 C28 C27 115.9(2)
C28 C29 H29A 109.5
C28 C29 H29B 109.5
H29A C29 H29B 109.5
C28 C29 H29C 109.5
H29A C29 H29C 109.5
H29B C29 H29C 109.5
C28 C30 H30A 120.0
C28 C30 H30B 120.0
H30A C30 H30B 120.0

loop_
_geom_bond_atom_site_label_1
_geom_bond_atom_site_label_2
_geom_bond_distance
Cr1 C1 1.833(3)
Cr1 C2 1.837(3)
Cr1 C3 1.841(3)
Cr1 C4 2.227(2)
Cr1 C7 2.235(2)
Cr1 C5 2.239(2)
Cr1 C9 2.242(2)
Cr1 C6 2.256(2)
Cr1 C8 2.273(2)
O1 C1 1.168(3)
O2 C2 1.161(3)
O3 C3 1.156(3)
O4 C17 1.435(3)
O4 C18 1.442(3)
O5 C8 1.357(3)
O5 C10 1.432(3)
C4 C9 1.414(3)
C4 C5 1.419(3)
C4 C17 1.534(3)
C5 C6 1.420(3)
C5 C14 1.538(3)
C6 C7 1.415(3)
C6 C11 1.516(3)
C7 C8 1.392(3)
C7 H7 0.9500
C8 C9 1.409(3)
C9 H9 0.9500
C10 H10A 0.9800
C10 H10B 0.9800
C10 H10C 0.9800
C11 C12 1.531(3)
C11 C27 1.551(3)
C11 H11 1.0000
C12 C13 1.525(3)
C12 H12A 0.9900
C12 H12B 0.9900
C13 C14 1.523(3)
C13 H13A 0.9900
C13 H13B 0.9900
C14 C15 1.524(3)
C14 H14 1.0000
C15 C16 1.525(3)
C15 H15A 0.9900
C15 H15B 0.9900
C16 C17 1.528(3)
C16 H16A 0.9900
C16 H16B 0.9900
C17 C26 1.539(3)
C18 C19 1.502(3)
C18 H18A 0.9900
C18 H18B 0.9900
C19 C20 1.384(4)
C19 C24 1.388(3)
C20 C21 1.389(3)
C20 H20 0.9500
C21 C22 1.391(3)
C21 H21 0.9500
C22 C23 1.391(4)
C22 C25 1.512(3)
C23 C24 1.389(3)
C23 H23 0.9500
C24 H24 0.9500
C25 H25A 0.9800
C25 H25B 0.9800
C25 H25C 0.9800
C26 H26A 0.9800
C26 H26B 0.9800
C26 H26C 0.9800
C27 C28 1.507(3)
C27 H27A 0.9900
C27 H27B 0.9900
C28 C30 1.329(4)
C28 C29 1.494(4)
C29 H29A 0.9800
C29 H29B 0.9800
C29 H29C 0.9800
C30 H30A 0.9500
C30 H30B 0.9500

loop_
_geom_torsion_atom_site_label_1
_geom_torsion_atom_site_label_2
_geom_torsion_atom_site_label_3
_geom_torsion_atom_site_label_4
_geom_torsion
C2 Cr1 C1 O1 18(3)
C3 Cr1 C1 O1 -72(3)
C4 Cr1 C1 O1 101(3)
C7 Cr1 C1 O1 -169(3)
C5 Cr1 C1 O1 133(2)
C9 Cr1 C1 O1 123(3)
C6 Cr1 C1 O1 -152(3)
C8 Cr1 C1 O1 158(3)
C1 Cr1 C2 O2 5(5)
C3 Cr1 C2 O2 92(5)
C4 Cr1 C2 O2 -128(5)
C7 Cr1 C2 O2 -143(4)
C5 Cr1 C2 O2 -164(5)
C9 Cr1 C2 O2 -95(5)
C6 Cr1 C2 O2 177(100)
C8 Cr1 C2 O2 -80(5)
C1 Cr1 C3 O3 -47(7)
C2 Cr1 C3 O3 -132(7)
C4 Cr1 C3 O3 140(7)
C7 Cr1 C3 O3 60(7)
C5 Cr1 C3 O3 127(7)
C9 Cr1 C3 O3 74(8)
C6 Cr1 C3 O3 95(7)
C8 Cr1 C3 O3 42(8)
C1 Cr1 C4 C9 37.20(19)
C2 Cr1 C4 C9 118.45(15)
C3 Cr1 C4 C9 -153.39(16)
C7 Cr1 C4 C9 -65.17(14)
C5 Cr1 C4 C9 -132.2(2)
C6 Cr1 C4 C9 -101.91(15)
C8 Cr1 C4 C9 -29.29(13)
C1 Cr1 C4 C5 169.36(15)
C2 Cr1 C4 C5 -109.38(15)
C3 Cr1 C4 C5 -21.2(2)
C7 Cr1 C4 C5 67.00(14)
C9 Cr1 C4 C5 132.2(2)
C6 Cr1 C4 C5 30.25(13)
C8 Cr1 C4 C5 102.87(15)
C1 Cr1 C4 C17 -74.1(3)
C2 Cr1 C4 C17 7.2(2)
C3 Cr1 C4 C17 95.3(3)
C7 Cr1 C4 C17 -176.4(2)
C5 Cr1 C4 C17 116.6(3)
C9 Cr1 C4 C17 -111.3(3)
C6 Cr1 C4 C17 146.8(3)
C8 Cr1 C4 C17 -140.6(2)
C9 C4 C5 C6 -1.1(3)
C17 C4 C5 C6 169.9(2)
Cr1 C4 C5 C6 -56.36(19)
C9 C4 C5 C14 176.1(2)
C17 C4 C5 C14 -12.8(3)
Cr1 C4 C5 C14 120.9(2)
C9 C4 C5 Cr1 55.24(19)
C17 C4 C5 Cr1 -133.7(2)
C1 Cr1 C5 C4 -40.1(5)
C2 Cr1 C5 C4 73.47(15)
C3 Cr1 C5 C4 165.87(15)
C7 Cr1 C5 C4 -101.14(15)
C9 Cr1 C5 C4 -28.98(13)
C6 Cr1 C5 C4 -129.9(2)
C8 Cr1 C5 C4 -65.31(14)
C1 Cr1 C5 C6 89.8(5)
C2 Cr1 C5 C6 -156.67(15)
C3 Cr1 C5 C6 -64.28(16)
C4 Cr1 C5 C6 129.9(2)
C7 Cr1 C5 C6 28.72(13)
C9 Cr1 C5 C6 100.87(15)
C8 Cr1 C5 C6 64.55(14)
C1 Cr1 C5 C14 -155.6(4)
C2 Cr1 C5 C14 -42.0(2)
C3 Cr1 C5 C14 50.4(2)
C4 Cr1 C5 C14 -115.5(2)
C7 Cr1 C5 C14 143.4(2)
C9 Cr1 C5 C14 -144.5(2)
C6 Cr1 C5 C14 114.6(2)
C8 Cr1 C5 C14 179.2(2)
C4 C5 C6 C7 2.5(3)
C14 C5 C6 C7 -174.8(2)
Cr1 C5 C6 C7 -53.2(2)
C4 C5 C6 C11 -173.5(2)
C14 C5 C6 C11 9.2(3)
Cr1 C5 C6 C11 130.7(2)
C4 C5 C6 Cr1 55.74(19)
C14 C5 C6 Cr1 -121.5(2)
C1 Cr1 C6 C7 -27.8(2)
C2 Cr1 C6 C7 164.89(14)
C3 Cr1 C6 C7 -108.80(15)
C4 Cr1 C6 C7 102.12(15)
C5 Cr1 C6 C7 132.6(2)
C9 Cr1 C6 C7 65.16(14)
C8 Cr1 C6 C7 28.93(13)
C1 Cr1 C6 C5 -160.36(16)
C2 Cr1 C6 C5 32.3(2)
C3 Cr1 C6 C5 118.65(15)
C4 Cr1 C6 C5 -30.43(13)
C7 Cr1 C6 C5 -132.6(2)
C9 Cr1 C6 C5 -67.39(14)
C8 Cr1 C6 C5 -103.63(15)
C1 Cr1 C6 C11 82.0(3)
C2 Cr1 C6 C11 -85.3(3)
C3 Cr1 C6 C11 1.0(2)
C4 Cr1 C6 C11 -148.1(3)
C7 Cr1 C6 C11 109.8(3)
C5 Cr1 C6 C11 -117.7(3)
C9 Cr1 C6 C11 175.0(2)
C8 Cr1 C6 C11 138.7(2)
C5 C6 C7 C8 -3.9(3)
C11 C6 C7 C8 172.3(2)
Cr1 C6 C7 C8 -57.2(2)
C5 C6 C7 Cr1 53.3(2)
C11 C6 C7 Cr1 -130.5(2)
C1 Cr1 C7 C8 -66.21(15)
C2 Cr1 C7 C8 80.5(4)
C3 Cr1 C7 C8 -155.92(14)
C4 Cr1 C7 C8 65.51(13)
C5 Cr1 C7 C8 102.73(14)
C9 Cr1 C7 C8 28.70(13)
C6 Cr1 C7 C8 131.5(2)
C1 Cr1 C7 C6 162.28(14)
C2 Cr1 C7 C6 -51.0(4)
C3 Cr1 C7 C6 72.57(15)
C4 Cr1 C7 C6 -66.00(14)
C5 Cr1 C7 C6 -28.78(13)
C9 Cr1 C7 C6 -102.81(15)
C8 Cr1 C7 C6 -131.5(2)
C10 O5 C8 C7 -168.59(19)
C10 O5 C8 C9 11.5(3)
C10 O5 C8 Cr1 -83.1(2)
C6 C7 C8 O5 -176.1(2)
Cr1 C7 C8 O5 127.15(19)
C6 C7 C8 C9 3.8(3)
Cr1 C7 C8 C9 -52.91(19)
C6 C7 C8 Cr1 56.7(2)
C1 Cr1 C8 O5 12.3(2)
C2 Cr1 C8 O5 94.9(2)
C3 Cr1 C8 O5 -75.0(2)
C4 Cr1 C8 O5 150.3(2)
C7 Cr1 C8 O5 -106.9(3)
C5 Cr1 C8 O5 -172.9(2)
C9 Cr1 C8 O5 120.6(3)
C6 Cr1 C8 O5 -136.3(2)
C1 Cr1 C8 C7 119.12(14)
C2 Cr1 C8 C7 -158.21(15)
C3 Cr1 C8 C7 31.90(18)
C4 Cr1 C8 C7 -102.88(14)
C5 Cr1 C8 C7 -66.01(13)
C9 Cr1 C8 C7 -132.57(19)
C6 Cr1 C8 C7 -29.50(13)
C1 Cr1 C8 C9 -108.31(14)
C2 Cr1 C8 C9 -25.6(2)
C3 Cr1 C8 C9 164.47(14)
C4 Cr1 C8 C9 29.70(13)
C7 Cr1 C8 C9 132.57(19)
C5 Cr1 C8 C9 66.57(13)
C6 Cr1 C8 C9 103.08(14)
O5 C8 C9 C4 177.6(2)
C7 C8 C9 C4 -2.4(3)
Cr1 C8 C9 C4 -55.23(19)
O5 C8 C9 Cr1 -127.2(2)
C7 C8 C9 Cr1 52.86(19)
C5 C4 C9 C8 1.1(3)
C17 C4 C9 C8 -170.3(2)
Cr1 C4 C9 C8 56.20(19)
C5 C4 C9 Cr1 -55.14(19)
C17 C4 C9 Cr1 133.5(2)
C1 Cr1 C9 C8 75.57(14)
C2 Cr1 C9 C8 163.07(13)
C3 Cr1 C9 C8 -44.1(4)
C4 Cr1 C9 C8 -131.2(2)
C7 Cr1 C9 C8 -28.41(12)
C5 Cr1 C9 C8 -102.08(14)
C6 Cr1 C9 C8 -65.05(13)
C1 Cr1 C9 C4 -153.26(14)
C2 Cr1 C9 C4 -65.75(15)
C3 Cr1 C9 C4 87.0(4)
C7 Cr1 C9 C4 102.77(14)
C5 Cr1 C9 C4 29.09(13)
C6 Cr1 C9 C4 66.13(14)
C8 Cr1 C9 C4 131.2(2)
C7 C6 C11 C12 166.1(2)
C5 C6 C11 C12 -17.8(3)
Cr1 C6 C11 C12 77.0(3)
C7 C6 C11 C27 -70.8(3)
C5 C6 C11 C27 105.3(3)
Cr1 C6 C11 C27 -159.87(18)
C6 C11 C12 C13 44.3(3)
C27 C11 C12 C13 -76.6(3)
C11 C12 C13 C14 -63.7(3)
C12 C13 C14 C15 178.9(2)
C12 C13 C14 C5 52.6(3)
C4 C5 C14 C13 156.4(2)
C6 C5 C14 C13 -26.4(3)
Cr1 C5 C14 C13 -115.4(2)
C4 C5 C14 C15 28.4(3)
C6 C5 C14 C15 -154.4(2)
Cr1 C5 C14 C15 116.6(2)
C13 C14 C15 C16 -179.4(2)
C5 C14 C15 C16 -52.8(3)
C14 C15 C16 C17 65.0(3)
C18 O4 C17 C16 -51.0(2)
C18 O4 C17 C4 -173.17(19)
C18 O4 C17 C26 73.1(2)
C15 C16 C17 O4 -166.34(18)
C15 C16 C17 C4 -47.1(3)
C15 C16 C17 C26 70.7(3)
C9 C4 C17 O4 -44.9(3)
C5 C4 C17 O4 143.7(2)
Cr1 C4 C17 O4 47.5(3)
C9 C4 C17 C16 -167.3(2)
C5 C4 C17 C16 21.4(3)
Cr1 C4 C17 C16 -74.9(3)
C9 C4 C17 C26 71.4(2)
C5 C4 C17 C26 -99.9(2)
Cr1 C4 C17 C26 163.83(18)
C17 O4 C18 C19 -152.2(2)
O4 C18 C19 C20 62.6(3)
O4 C18 C19 C24 -120.4(2)
C24 C19 C20 C21 0.5(3)
C18 C19 C20 C21 177.7(2)
C19 C20 C21 C22 -0.8(4)
C20 C21 C22 C23 0.6(4)
C20 C21 C22 C25 -179.5(2)
C21 C22 C23 C24 -0.2(4)
C25 C22 C23 C24 179.9(2)
C20 C19 C24 C23 -0.1(3)
C18 C19 C24 C23 -177.2(2)
C22 C23 C24 C19 -0.1(4)
C6 C11 C27 C28 163.3(2)
C12 C11 C27 C28 -73.2(3)
C11 C27 C28 C30 105.1(3)
C11 C27 C28 C29 -74.7(3)
